data_4086672
loop_
_publ_author_name
'Frasco, Daniel A.'
'Mukherjee, Sriparna'
'Sommer, Roger D.'
'Perry, Cody M.'
'Lambic, Nikola S.'
'Abboud, Khalil A.'
'Jakubikova, Elena'
'Ison, Elon A.'

_publ_section_title
;
 Nondirected C--H Activation of Arenes with Cp*Ir(III) Acetate Complexes:
 An Experimental and Computational Study
;
_journal_issue 15
_journal_name_full Organometallics
_journal_page_first 2435
_journal_paper_doi 10.1021/acs.organomet.6b00308
_journal_volume 35
_journal_year 2016
_chemical_absolute_configuration ad
_chemical_formula_moiety 'C19 H27 Ir O2 S'
_chemical_formula_sum 'C19 H27 Ir O2 S'
_chemical_formula_weight 511.70
_chemical_name_common CMP-1035-A
_space_group_crystal_system orthorhombic
_space_group_IT_number 19
_space_group_name_Hall 'P 2ac 2ab'
_space_group_name_H-M_alt 'P 21 21 21'
_symmetry_space_group_name_Hall 'P 2ac 2ab'
_symmetry_space_group_name_H-M 'P 21 21 21'
_atom_sites_solution_hydrogens geom
_cell_angle_alpha 90
_cell_angle_beta 90
_cell_angle_gamma 90
_cell_formula_units_Z 4
_cell_length_a 9.1162(2)
_cell_length_b 13.3585(3)
_cell_length_c 15.0708(4)
_cell_measurement_reflns_used 275
_cell_measurement_temperature 100.(2)
_cell_measurement_theta_max 25.6773
_cell_measurement_theta_min 2.6149
_cell_volume 1835.30(8)
_computing_cell_refinement 'APEX3 v2015.5-2 (Bruker AXS)'
_computing_data_collection 'Bruker Instrument Service v2013.12.0.0'
_computing_data_reduction 'SAINT V8.34A (Bruker AXS Inc., 2013)'
_computing_structure_refinement 'SHELXL-2013 (Sheldrick, 2013)'
_diffrn_ambient_temperature 100.(2)
_diffrn_detector_area_resol_mean 8.3333
_diffrn_measured_fraction_theta_full 0.999
_diffrn_measured_fraction_theta_max 0.999
_diffrn_measurement_device_type 'Bruker-Nonius X8 Kappa APEX II'
_diffrn_measurement_method 'phi and omega scans'
_diffrn_radiation_monochromator graphite
_diffrn_radiation_type MoK\a
_diffrn_radiation_wavelength 0.71073
_diffrn_reflns_av_R_equivalents 0.0430
_diffrn_reflns_av_unetI/netI 0.0377
_diffrn_reflns_limit_h_max 15
_diffrn_reflns_limit_h_min -13
_diffrn_reflns_limit_k_max 22
_diffrn_reflns_limit_k_min -22
_diffrn_reflns_limit_l_max 23
_diffrn_reflns_limit_l_min -25
_diffrn_reflns_number 59442
_diffrn_reflns_theta_full 36.38
_diffrn_reflns_theta_max 36.38
_diffrn_reflns_theta_min 2.04
_diffrn_source 'fine-focus sealed tube'
_exptl_absorpt_coefficient_mu 7.395
_exptl_absorpt_correction_T_max 0.53
_exptl_absorpt_correction_T_min 0.26
_exptl_absorpt_correction_type numerical
_exptl_absorpt_process_details 'SADABS V2014/5 (Bruker AXS Inc.)'
_exptl_crystal_colour 'pale yellow'
_exptl_crystal_density_diffrn 1.852
_exptl_crystal_density_method 'not measured'
_exptl_crystal_description block
_exptl_crystal_F_000 1000
_exptl_crystal_size_max 0.245
_exptl_crystal_size_mid 0.123
_exptl_crystal_size_min 0.098
_refine_diff_density_max 3.434
_refine_diff_density_min -0.894
_refine_ls_abs_structure_details
;

Flack x determined using 3541 quotients [(I+)-(I-)]/[(I+)+(I-)]
(Parsons and Flack (2004), Acta Cryst. A60, s61).
;
_refine_ls_abs_structure_Flack 0.002(3)
_refine_ls_extinction_method none
_refine_ls_goodness_of_fit_ref 1.032
_refine_ls_hydrogen_treatment constr
_refine_ls_matrix_type full
_refine_ls_number_parameters 215
_refine_ls_number_reflns 8925
_refine_ls_number_restraints 0
_refine_ls_restrained_S_all 1.032
_refine_ls_R_factor_all 0.0278
_refine_ls_R_factor_gt 0.0238
_refine_ls_shift/su_max 0.003
_refine_ls_shift/su_mean 0.000
_refine_ls_structure_factor_coef Fsqd
_refine_ls_weighting_details
;

w=1/[\s^2^(Fo^2^)+(0.0210P)^2^]
where P=(Fo^2^+2Fc^2^)/3
;
_refine_ls_weighting_scheme calc
_refine_ls_wR_factor_gt 0.0481
_refine_ls_wR_factor_ref 0.0494
_reflns_number_gt 8360
_reflns_number_total 8925
_reflns_threshold_expression 'I > 2\s(I)'
_cod_data_source_file om6b00308_si_003.cif
_cod_data_source_block rds379
_cod_database_code 4086672

loop_
_space_group_symop_operation_xyz
'x, y, z'
'x+1/2, -y+1/2, -z'
'-x, y+1/2, -z+1/2'
'-x+1/2, -y, z+1/2'

loop_
_atom_site_type_symbol
_atom_site_label
_atom_site_fract_x
_atom_site_fract_y
_atom_site_fract_z
_atom_site_U_iso_or_equiv
_atom_site_adp_type
_atom_site_calc_flag
_atom_site_refinement_flags_adp
_atom_site_refinement_flags_posn
_atom_site_occupancy
Ir Ir1 0.65150(2) 0.48252(2) 0.89344(2) 0.01185(3) Uani d . . 1
S S1 0.56683(10) 0.63285(6) 0.93008(6) 0.01513(15) Uani d . . 1
O O1 0.3682(3) 0.3915(2) 0.9527(2) 0.0255(6) Uani d . . 1
O O2 0.6435(4) 0.6866(2) 1.00187(19) 0.0297(6) Uani d . . 1
C C1 0.8948(4) 0.5036(3) 0.9176(2) 0.0171(7) Uani d . . 1
C C2 0.8686(4) 0.5145(3) 0.8223(2) 0.0184(6) Uani d . . 1
C C3 0.8116(4) 0.4225(3) 0.7916(2) 0.0164(6) Uani d . . 1
C C4 0.7970(4) 0.3553(3) 0.8661(2) 0.0171(6) Uani d . . 1
C C5 0.8532(4) 0.4056(3) 0.9433(2) 0.0173(6) Uani d . . 1
C C6 0.9687(5) 0.5788(3) 0.9762(3) 0.0256(8) Uani d . . 1
H H6A 0.9188 0.5811 1.0337 0.038 Uiso calc U R 1
H H6B 0.9643 0.645 0.9482 0.038 Uiso calc U R 1
H H6C 1.0714 0.5596 0.9849 0.038 Uiso calc U R 1
C C7 0.9152(5) 0.6025(3) 0.7687(3) 0.0287(9) Uani d . . 1
H H7A 1.0157 0.5922 0.7474 0.043 Uiso calc U R 1
H H7B 0.9114 0.663 0.8055 0.043 Uiso calc U R 1
H H7C 0.8492 0.6103 0.7178 0.043 Uiso calc U R 1
C C8 0.7805(4) 0.3949(3) 0.6977(2) 0.0243(8) Uani d . . 1
H H8A 0.786 0.4548 0.6603 0.037 Uiso calc U R 1
H H8B 0.682 0.3658 0.6935 0.037 Uiso calc U R 1
H H8C 0.853 0.3458 0.6774 0.037 Uiso calc U R 1
C C9 0.7552(5) 0.2464(3) 0.8598(3) 0.0240(8) Uani d . . 1
H H9A 0.8427 0.2064 0.847 0.036 Uiso calc U R 1
H H9B 0.6833 0.2375 0.8121 0.036 Uiso calc U R 1
H H9C 0.7123 0.2246 0.9162 0.036 Uiso calc U R 1
C C10 0.8748(5) 0.3607(3) 1.0339(3) 0.0261(8) Uani d . . 1
H H10A 0.9787 0.3442 1.0423 0.039 Uiso calc U R 1
H H10B 0.8158 0.2996 1.0392 0.039 Uiso calc U R 1
H H10C 0.8441 0.4089 1.0793 0.039 Uiso calc U R 1
C C11 0.4642(4) 0.4600(3) 0.8197(2) 0.0153(6) Uani d . . 1
C C12 0.3500(5) 0.4124(3) 0.8650(3) 0.0201(6) Uani d . . 1
C C13 0.2173(4) 0.3892(3) 0.8245(3) 0.0269(8) Uani d . . 1
H H13 0.1427 0.3547 0.8561 0.032 Uiso calc U R 1
C C14 0.1960(5) 0.4175(4) 0.7367(3) 0.0305(10) Uani d . . 1
H H14 0.1062 0.4014 0.708 0.037 Uiso calc U R 1
C C15 0.3030(4) 0.4685(3) 0.6906(3) 0.0277(9) Uani d . . 1
H H15 0.2862 0.4898 0.6313 0.033 Uiso calc U R 1
C C16 0.4370(4) 0.4884(3) 0.7325(2) 0.0200(6) Uani d . . 1
H H16 0.5116 0.5224 0.7004 0.024 Uiso calc U R 1
C C17 0.5136(4) 0.4157(3) 0.9868(3) 0.0232(8) Uani d . . 1
H H17A 0.5604 0.3535 1.0085 0.028 Uiso calc U R 1
H H17B 0.5029 0.4615 1.0381 0.028 Uiso calc U R 1
C C18 0.3761(5) 0.6375(3) 0.9543(4) 0.0320(10) Uani d . . 1
H H18A 0.3569 0.6017 1.0098 0.048 Uiso calc U R 1
H H18B 0.3211 0.606 0.9059 0.048 Uiso calc U R 1
H H18C 0.3453 0.7074 0.9604 0.048 Uiso calc U R 1
C C19 0.5679(6) 0.7153(3) 0.8375(3) 0.0321(10) Uani d . . 1
H H19A 0.5311 0.7811 0.8557 0.048 Uiso calc U R 1
H H19B 0.5049 0.6882 0.7906 0.048 Uiso calc U R 1
H H19C 0.6684 0.7221 0.8151 0.048 Uiso calc U R 1

loop_
_atom_site_aniso_label
_atom_site_aniso_U_11
_atom_site_aniso_U_22
_atom_site_aniso_U_33
_atom_site_aniso_U_12
_atom_site_aniso_U_13
_atom_site_aniso_U_23
Ir1 0.00919(5) 0.00909(4) 0.01728(5) 0.00012(5) 0.00067(5) 0.00035(5)
S1 0.0121(4) 0.0114(3) 0.0219(4) 0.0013(3) -0.0004(3) -0.0024(3)
O1 0.0158(15) 0.0264(15) 0.0342(15) -0.0046(12) 0.0046(12) 0.0089(12)
O2 0.0314(16) 0.0237(13) 0.0341(14) 0.0047(14) -0.0114(13) -0.0130(11)
C1 0.0091(13) 0.0161(17) 0.0261(15) 0.0017(11) -0.0006(11) -0.0035(11)
C2 0.0123(15) 0.0197(14) 0.0233(14) 0.0024(14) 0.0051(12) -0.0001(16)
C3 0.0094(14) 0.0176(15) 0.0222(15) 0.0011(12) 0.0024(11) -0.0028(12)
C4 0.0134(15) 0.0150(15) 0.0229(15) 0.0024(12) 0.0001(12) -0.0042(12)
C5 0.0141(15) 0.0150(13) 0.0228(14) 0.0050(15) -0.0026(14) -0.0020(11)
C6 0.0168(18) 0.0227(18) 0.037(2) -0.0031(15) -0.0018(16) -0.0114(16)
C7 0.022(2) 0.025(2) 0.039(2) -0.0042(16) 0.0093(17) 0.0061(17)
C8 0.0178(18) 0.034(2) 0.0213(17) 0.0017(16) 0.0026(13) -0.0046(15)
C9 0.026(2) 0.0134(15) 0.0331(19) 0.0000(15) -0.0016(16) -0.0045(14)
C10 0.030(2) 0.0246(18) 0.0240(17) 0.0066(16) -0.0065(15) 0.0018(14)
C11 0.0087(13) 0.0120(13) 0.0251(14) -0.0007(11) 0.0008(12) -0.0054(12)
C12 0.0151(15) 0.0121(13) 0.0331(16) -0.0026(15) 0.0031(16) -0.0022(12)
C13 0.0108(17) 0.0216(18) 0.048(2) -0.0040(14) 0.0051(16) -0.0095(18)
C14 0.0132(17) 0.032(2) 0.046(2) 0.0025(16) -0.0056(16) -0.0200(19)
C15 0.0204(17) 0.033(2) 0.0298(18) 0.0056(16) -0.0076(14) -0.0120(17)
C16 0.0134(15) 0.0224(16) 0.0242(15) 0.0008(15) -0.0017(11) -0.0065(14)
C17 0.0188(18) 0.0203(17) 0.0303(19) -0.0004(15) 0.0044(14) 0.0066(14)
C18 0.018(2) 0.0208(19) 0.057(3) 0.0027(15) 0.0109(18) -0.0101(19)
C19 0.040(3) 0.0190(18) 0.037(2) 0.0072(19) 0.0017(19) 0.0077(16)

loop_
_atom_type_symbol
_atom_type_description
_atom_type_scat_dispersion_real
_atom_type_scat_dispersion_imag
_atom_type_scat_source
C C 0.0033 0.0016 'International Tables Vol C Tables 4.2.6.8 and 6.1.1.4'
H H 0.0000 0.0000 'International Tables Vol C Tables 4.2.6.8 and 6.1.1.4'
Ir Ir -1.4442 7.9887 'International Tables Vol C Tables 4.2.6.8 and 6.1.1.4'
O O 0.0106 0.0060 'International Tables Vol C Tables 4.2.6.8 and 6.1.1.4'
S S 0.1246 0.1234 'International Tables Vol C Tables 4.2.6.8 and 6.1.1.4'

loop_
_geom_angle_atom_site_label_1
_geom_angle_atom_site_label_2
_geom_angle_atom_site_label_3
_geom_angle
C11 Ir1 C17 78.59(15)
C11 Ir1 C4 106.65(13)
C17 Ir1 C4 99.19(15)
C11 Ir1 S1 88.75(10)
C17 Ir1 S1 90.55(12)
C4 Ir1 S1 163.08(10)
C11 Ir1 C5 142.74(13)
C17 Ir1 C5 94.13(15)
C4 Ir1 C5 37.88(13)
S1 Ir1 C5 128.13(9)
C11 Ir1 C3 96.71(14)
C17 Ir1 C3 133.92(16)
C4 Ir1 C3 37.71(13)
S1 Ir1 C3 135.44(10)
C5 Ir1 C3 62.31(13)
C11 Ir1 C1 156.45(14)
C17 Ir1 C1 122.30(15)
C4 Ir1 C1 62.26(13)
S1 Ir1 C1 100.84(9)
C5 Ir1 C1 36.68(13)
C3 Ir1 C1 61.43(13)
C11 Ir1 C2 119.40(14)
C17 Ir1 C2 156.26(15)
C4 Ir1 C2 62.23(14)
S1 Ir1 C2 104.37(11)
C5 Ir1 C2 62.14(14)
C3 Ir1 C2 36.10(14)
C1 Ir1 C2 37.46(13)
O2 S1 C18 107.2(2)
O2 S1 C19 105.8(2)
C18 S1 C19 98.3(2)
O2 S1 Ir1 117.25(13)
C18 S1 Ir1 114.99(15)
C19 S1 Ir1 111.29(16)
C12 O1 C17 114.0(3)
C5 C1 C2 108.5(3)
C5 C1 C6 125.4(3)
C2 C1 C6 125.8(4)
C5 C1 Ir1 70.5(2)
C2 C1 Ir1 72.21(18)
C6 C1 Ir1 128.2(3)
C3 C2 C1 107.2(3)
C3 C2 C7 127.9(4)
C1 C2 C7 124.4(4)
C3 C2 Ir1 70.9(2)
C1 C2 Ir1 70.33(18)
C7 C2 Ir1 130.4(3)
C2 C3 C4 108.7(3)
C2 C3 C8 126.7(4)
C4 C3 C8 124.5(3)
C2 C3 Ir1 73.0(2)
C4 C3 Ir1 68.50(19)
C8 C3 Ir1 127.5(3)
C5 C4 C3 107.8(3)
C5 C4 C9 126.3(3)
C3 C4 C9 125.1(3)
C5 C4 Ir1 72.6(2)
C3 C4 Ir1 73.8(2)
C9 C4 Ir1 127.3(3)
C1 C5 C4 107.8(3)
C1 C5 C10 125.6(3)
C4 C5 C10 126.5(3)
C1 C5 Ir1 72.8(2)
C4 C5 Ir1 69.5(2)
C10 C5 Ir1 126.6(3)
C1 C6 H6A 109.5
C1 C6 H6B 109.5
H6A C6 H6B 109.5
C1 C6 H6C 109.5
H6A C6 H6C 109.5
H6B C6 H6C 109.5
C2 C7 H7A 109.5
C2 C7 H7B 109.5
H7A C7 H7B 109.5
C2 C7 H7C 109.5
H7A C7 H7C 109.5
H7B C7 H7C 109.5
C3 C8 H8A 109.5
C3 C8 H8B 109.5
H8A C8 H8B 109.5
C3 C8 H8C 109.5
H8A C8 H8C 109.5
H8B C8 H8C 109.5
C4 C9 H9A 109.5
C4 C9 H9B 109.5
H9A C9 H9B 109.5
C4 C9 H9C 109.5
H9A C9 H9C 109.5
H9B C9 H9C 109.5
C5 C10 H10A 109.5
C5 C10 H10B 109.5
H10A C10 H10B 109.5
C5 C10 H10C 109.5
H10A C10 H10C 109.5
H10B C10 H10C 109.5
C16 C11 C12 117.0(3)
C16 C11 Ir1 128.2(3)
C12 C11 Ir1 114.8(3)
O1 C12 C13 119.1(4)
O1 C12 C11 118.5(4)
C13 C12 C11 122.3(4)
C14 C13 C12 118.6(4)
C14 C13 H13 120.7
C12 C13 H13 120.7
C15 C14 C13 121.0(4)
C15 C14 H14 119.5
C13 C14 H14 119.5
C14 C15 C16 118.9(4)
C14 C15 H15 120.5
C16 C15 H15 120.5
C11 C16 C15 122.0(4)
C11 C16 H16 119.0
C15 C16 H16 119.0
O1 C17 Ir1 113.9(3)
O1 C17 H17A 108.8
Ir1 C17 H17A 108.8
O1 C17 H17B 108.8
Ir1 C17 H17B 108.8
H17A C17 H17B 107.7
S1 C18 H18A 109.5
S1 C18 H18B 109.5
H18A C18 H18B 109.5
S1 C18 H18C 109.5
H18A C18 H18C 109.5
H18B C18 H18C 109.5
S1 C19 H19A 109.5
S1 C19 H19B 109.5
H19A C19 H19B 109.5
S1 C19 H19C 109.5
H19A C19 H19C 109.5
H19B C19 H19C 109.5

loop_
_geom_bond_atom_site_label_1
_geom_bond_atom_site_label_2
_geom_bond_distance
Ir1 C11 2.060(4)
Ir1 C17 2.087(4)
Ir1 C4 2.195(4)
Ir1 S1 2.2212(9)
Ir1 C5 2.236(4)
Ir1 C3 2.265(3)
Ir1 C1 2.266(3)
Ir1 C2 2.291(3)
S1 O2 1.475(3)
S1 C18 1.778(4)
S1 C19 1.778(4)
O1 C12 1.362(5)
O1 C17 1.458(5)
C1 C5 1.417(5)
C1 C2 1.463(5)
C1 C6 1.497(5)
C2 C3 1.412(5)
C2 C7 1.489(6)
C3 C4 1.443(5)
C3 C8 1.490(5)
C4 C5 1.439(5)
C4 C9 1.507(5)
C5 C10 1.504(5)
C6 H6A 0.98
C6 H6B 0.98
C6 H6C 0.98
C7 H7A 0.98
C7 H7B 0.98
C7 H7C 0.98
C8 H8A 0.98
C8 H8B 0.98
C8 H8C 0.98
C9 H9A 0.98
C9 H9B 0.98
C9 H9C 0.98
C10 H10A 0.98
C10 H10B 0.98
C10 H10C 0.98
C11 C16 1.389(5)
C11 C12 1.398(5)
C12 C13 1.390(6)
C13 C14 1.390(7)
C13 H13 0.95
C14 C15 1.378(7)
C14 H14 0.95
C15 C16 1.401(5)
C15 H15 0.95
C16 H16 0.95
C17 H17A 0.99
C17 H17B 0.99
C18 H18A 0.98
C18 H18B 0.98
C18 H18C 0.98
C19 H19A 0.98
C19 H19B 0.98
C19 H19C 0.98

loop_
_geom_torsion_atom_site_label_1
_geom_torsion_atom_site_label_2
_geom_torsion_atom_site_label_3
_geom_torsion_atom_site_label_4
_geom_torsion
C5 C1 C2 C3 -0.2(4)
C6 C1 C2 C3 173.5(3)
Ir1 C1 C2 C3 -61.7(2)
C5 C1 C2 C7 -172.4(4)
C6 C1 C2 C7 1.3(6)
Ir1 C1 C2 C7 126.1(4)
C5 C1 C2 Ir1 61.6(3)
C6 C1 C2 Ir1 -124.7(4)
C1 C2 C3 C4 1.9(4)
C7 C2 C3 C4 173.7(4)
Ir1 C2 C3 C4 -59.5(2)
C1 C2 C3 C8 -174.2(3)
C7 C2 C3 C8 -2.4(6)
Ir1 C2 C3 C8 124.4(4)
C1 C2 C3 Ir1 61.3(2)
C7 C2 C3 Ir1 -126.8(4)
C2 C3 C4 C5 -2.9(4)
C8 C3 C4 C5 173.3(3)
Ir1 C3 C4 C5 -65.2(3)
C2 C3 C4 C9 -173.2(4)
C8 C3 C4 C9 3.1(6)
Ir1 C3 C4 C9 124.6(4)
C2 C3 C4 Ir1 62.2(2)
C8 C3 C4 Ir1 -121.5(3)
C2 C1 C5 C4 -1.6(4)
C6 C1 C5 C4 -175.4(3)
Ir1 C1 C5 C4 61.0(3)
C2 C1 C5 C10 174.3(3)
C6 C1 C5 C10 0.5(6)
Ir1 C1 C5 C10 -123.1(4)
C2 C1 C5 Ir1 -62.6(2)
C6 C1 C5 Ir1 123.6(4)
C3 C4 C5 C1 2.8(4)
C9 C4 C5 C1 172.9(4)
Ir1 C4 C5 C1 -63.1(3)
C3 C4 C5 C10 -173.1(4)
C9 C4 C5 C10 -2.9(6)
Ir1 C4 C5 C10 121.0(4)
C3 C4 C5 Ir1 65.9(2)
C9 C4 C5 Ir1 -124.0(4)
C17 O1 C12 C13 177.8(3)
C17 O1 C12 C11 -4.6(5)
C16 C11 C12 O1 -174.2(3)
Ir1 C11 C12 O1 4.1(4)
C16 C11 C12 C13 3.3(5)
Ir1 C11 C12 C13 -178.4(3)
O1 C12 C13 C14 175.3(4)
C11 C12 C13 C14 -2.2(6)
C12 C13 C14 C15 -0.7(6)
C13 C14 C15 C16 2.4(6)
C12 C11 C16 C15 -1.5(6)
Ir1 C11 C16 C15 -179.6(3)
C14 C15 C16 C11 -1.2(6)
C12 O1 C17 Ir1 2.9(4)
